data_1543392
loop_
_publ_author_name
'Yu, Wei Yong'
'Meng, Miao'
'Lei, Hao'
'He, Xue Dan'
'Liu, Chun Y.'

_publ_section_title
;
 Optical Determination of Electron Transfer Dynamics and Kinetics for
 Asymmetrical [Mo2]--ph--[Mo2] Systems
;
_journal_issue 23
_journal_name_full 'The Journal of Physical Chemistry C'
_journal_page_first 12411
_journal_paper_doi 10.1021/acs.jpcc.6b03792
_journal_volume 120
_journal_year 2016
_chemical_formula_sum 'C98 H95 Mo4 N13 O15'
_chemical_formula_weight 2078.63
_chemical_name_systematic
; 
 ? 
;
_space_group_IT_number 14
_symmetry_cell_setting monoclinic
_symmetry_space_group_name_Hall '-P 2ybc'
_symmetry_space_group_name_H-M 'P 1 21/c 1'
_atom_sites_solution_hydrogens geom
_atom_sites_solution_primary direct
_atom_sites_solution_secondary difmap
_audit_creation_method SHELXL-97
_cell_angle_alpha 90.00
_cell_angle_beta 94.619(4)
_cell_angle_gamma 90.00
_cell_formula_units_Z 2
_cell_length_a 14.5322(6)
_cell_length_b 18.0326(6)
_cell_length_c 19.3503(7)
_cell_measurement_reflns_used 6795
_cell_measurement_temperature 173(2)
_cell_measurement_theta_max 62.6890
_cell_measurement_theta_min 4.4120
_cell_volume 5054.3(3)
_computing_structure_refinement 'SHELXL-97 (Sheldrick, 1997)'
_computing_structure_solution 'SHELXS-97 (Sheldrick, 1990)'
_diffrn_ambient_temperature 173(2)
_diffrn_measured_fraction_theta_full 0.986
_diffrn_measured_fraction_theta_max 0.986
_diffrn_measurement_device_type 'Xcalibur, Sapphire3, Gemini ultra'
_diffrn_radiation_monochromator graphite
_diffrn_radiation_source 'fine-focus sealed tube'
_diffrn_radiation_type CuK\a
_diffrn_radiation_wavelength 1.54178
_diffrn_reflns_av_R_equivalents 0.0466
_diffrn_reflns_av_sigmaI/netI 0.0657
_diffrn_reflns_limit_h_max 16
_diffrn_reflns_limit_h_min -14
_diffrn_reflns_limit_k_max 20
_diffrn_reflns_limit_k_min -18
_diffrn_reflns_limit_l_max 21
_diffrn_reflns_limit_l_min -22
_diffrn_reflns_number 17212
_diffrn_reflns_theta_full 62.52
_diffrn_reflns_theta_max 62.52
_diffrn_reflns_theta_min 3.36
_exptl_absorpt_coefficient_mu 4.514
_exptl_absorpt_correction_T_max 1.00000
_exptl_absorpt_correction_T_min 0.55723
_exptl_absorpt_correction_type multi-scan
_exptl_absorpt_process_details
;
CrysAlisPro, Agilent Technologies,
Version 1.171.37.35 (release 13-08-2014 CrysAlis171 .NET)
(compiled Aug 13 2014,18:06:01)
Empirical absorption correction using spherical harmonics,
 implemented in SCALE3 ABSPACK scaling algorithm.
;
_exptl_crystal_colour orange
_exptl_crystal_density_diffrn 1.366
_exptl_crystal_density_method 'not measured'
_exptl_crystal_description needle
_exptl_crystal_F_000 2124
_exptl_crystal_size_max 0.328
_exptl_crystal_size_mid 0.183
_exptl_crystal_size_min 0.096
_platon_squeeze_details
;
;
_refine_diff_density_max 0.839
_refine_diff_density_min -0.594
_refine_diff_density_rms 0.101
_refine_ls_extinction_method none
_refine_ls_goodness_of_fit_ref 1.074
_refine_ls_hydrogen_treatment mixed
_refine_ls_matrix_type full
_refine_ls_number_parameters 622
_refine_ls_number_reflns 7965
_refine_ls_number_restraints 74
_refine_ls_restrained_S_all 1.093
_refine_ls_R_factor_all 0.0682
_refine_ls_R_factor_gt 0.0535
_refine_ls_shift/su_max 0.000
_refine_ls_shift/su_mean 0.000
_refine_ls_structure_factor_coef Fsqd
_refine_ls_weighting_details 'calc w=1/[\s^2^(Fo^2^)+(0.0448P)^2^+11.3291P] where P=(Fo^2^+2Fc^2^)/3'
_refine_ls_weighting_scheme calc
_refine_ls_wR_factor_gt 0.1207
_refine_ls_wR_factor_ref 0.1286
_reflns_number_gt 6376
_reflns_number_total 7965
_reflns_threshold_expression >2sigma(I)
_cod_data_source_file jp6b03792_si_002.cif
_cod_data_source_block no-ph-o2
_cod_depositor_comments 'Adding full bibliography for 1543392--1543394.cif.'
_cod_original_sg_symbol_H-M P2(1)/c
_cod_database_code 1543392

loop_
_symmetry_equiv_pos_as_xyz
'x, y, z'
'-x, y+1/2, -z+1/2'
'-x, -y, -z'
'x, -y-1/2, z-1/2'

loop_
_atom_site_label
_atom_site_type_symbol
_atom_site_fract_x
_atom_site_fract_y
_atom_site_fract_z
_atom_site_U_iso_or_equiv
_atom_site_adp_type
_atom_site_occupancy
_atom_site_symmetry_multiplicity
_atom_site_calc_flag
_atom_site_refinement_flags
_atom_site_disorder_assembly
_atom_site_disorder_group
Mo1 Mo 0.7395(6) 0.4487(5) 0.2775(4) 0.0264(8) Uani 0.50 1 d P A 1
Mo2 Mo 0.6684(5) 0.3495(4) 0.2807(4) 0.0252(7) Uani 0.50 1 d P A 1
O7 O 0.6564(15) 0.4866(11) 0.3625(10) 0.0392(12) Uani 0.50 1 d PU A 1
O8 O 0.5846(8) 0.3826(8) 0.3590(7) 0.0261(11) Uani 0.50 1 d PU A 1
C4 C 0.5993(12) 0.4419(8) 0.3844(8) 0.0312(15) Uani 0.50 1 d PDU A 1
C5 C 0.5546(9) 0.4731(9) 0.4458(7) 0.0287(15) Uani 0.50 1 d PDU A 1
C6 C 0.497(6) 0.424(4) 0.475(4) 0.040(7) Uani 0.50 1 d PD . 1
H6 H 0.4861 0.3763 0.4573 0.048 Uiso 0.50 1 calc PR . 1
C7 C 0.547(5) 0.5493(18) 0.462(5) 0.040(3) Uani 0.50 1 d PD . 1
H7 H 0.5700 0.5840 0.4324 0.048 Uiso 0.50 1 calc PR . 1
Mo3 Mo 0.7320(6) 0.4369(5) 0.2848(4) 0.0310(11) Uani 0.50 1 d P A 2
Mo4 Mo 0.6560(5) 0.3370(4) 0.2863(4) 0.0261(7) Uani 0.50 1 d P A 2
O7B O 0.6580(15) 0.4925(11) 0.3563(10) 0.0392(12) Uani 0.50 1 d PU A 2
N9 N 0.5727(10) 0.3845(10) 0.3628(9) 0.0261(11) Uani 0.50 1 d PU A 2
H9 H 0.5282 0.3603 0.3789 0.031 Uiso 0.50 1 calc PR A 2
C4A C 0.5946(12) 0.4555(8) 0.3843(8) 0.0312(15) Uani 0.50 1 d PDU A 2
C5A C 0.5374(9) 0.4780(9) 0.4414(7) 0.0287(15) Uani 0.50 1 d PDU A 2
C6A C 0.495(6) 0.429(4) 0.486(3) 0.040(7) Uani 0.50 1 d PD . 2
H6A H 0.5018 0.3781 0.4788 0.048 Uiso 0.50 1 calc PR . 2
C7A C 0.554(6) 0.5502(18) 0.465(5) 0.040(3) Uani 0.50 1 d PD . 2
H7A H 0.5967 0.5811 0.4467 0.048 Uiso 0.50 1 calc PR . 2
N1 N 0.6399(3) 0.4909(2) 0.2034(2) 0.0380(10) Uani 1 1 d . . .
N2 N 0.5619(3) 0.3807(2) 0.2036(2) 0.0331(9) Uani 1 1 d . . .
N3 N 0.8352(3) 0.4060(2) 0.3628(2) 0.0367(9) Uani 1 1 d . . .
N4 N 0.7503(3) 0.2997(3) 0.3677(2) 0.0381(10) Uani 1 1 d . . .
N5 N 0.8208(3) 0.4029(2) 0.2031(2) 0.0379(10) Uani 1 1 d . . .
N6 N 0.7428(3) 0.2932(2) 0.2086(2) 0.0369(9) Uani 1 1 d . . .
C1 C 0.5710(4) 0.4485(3) 0.1786(2) 0.0343(11) Uani 1 1 d . A .
H1 H 0.5289 0.4662 0.1437 0.041 Uiso 1 1 calc R . .
C2 C 0.8189(4) 0.3417(3) 0.3929(3) 0.0380(11) Uani 1 1 d . A .
H2 H 0.8560 0.3264 0.4317 0.046 Uiso 1 1 calc R . .
C3 C 0.8071(4) 0.3331(3) 0.1826(3) 0.0388(12) Uani 1 1 d . A .
H3 H 0.8431 0.3126 0.1498 0.047 Uiso 1 1 calc R . .
C11 C 0.6389(4) 0.5667(3) 0.1792(3) 0.0400(12) Uani 1 1 d . A .
C12 C 0.5579(4) 0.6057(3) 0.1630(3) 0.0469(13) Uani 1 1 d . . .
H12 H 0.5014 0.5836 0.1695 0.056 Uiso 1 1 calc R A .
C13 C 0.5599(5) 0.6769(3) 0.1372(3) 0.0540(15) Uani 1 1 d . A .
H13 H 0.5047 0.7015 0.1248 0.065 Uiso 1 1 calc R . .
C14 C 0.6427(5) 0.7123(3) 0.1295(3) 0.0553(16) Uani 1 1 d D . .
C15 C 0.7233(5) 0.6749(4) 0.1476(4) 0.0603(17) Uani 1 1 d . A .
H15 H 0.7796 0.6980 0.1428 0.072 Uiso 1 1 calc R . .
C16 C 0.7213(5) 0.6022(3) 0.1733(4) 0.0529(15) Uani 1 1 d . . .
H16 H 0.7764 0.5779 0.1864 0.064 Uiso 1 1 calc R A .
O1 O 0.6369(4) 0.7833(2) 0.1044(3) 0.0744(14) Uani 1 1 d D A .
C17 C 0.7195(7) 0.8193(5) 0.0956(6) 0.091(3) Uani 1 1 d D . .
H17A H 0.7069 0.8684 0.0780 0.136 Uiso 1 1 calc R A .
H17B H 0.7533 0.7921 0.0634 0.136 Uiso 1 1 calc R . .
H17C H 0.7553 0.8224 0.1394 0.136 Uiso 1 1 calc R . .
C21 C 0.4912(3) 0.3350(3) 0.1722(2) 0.0320(10) Uani 1 1 d . A .
C22 C 0.4708(4) 0.3333(3) 0.1002(3) 0.0456(13) Uani 1 1 d . . .
H22 H 0.5031 0.3640 0.0720 0.055 Uiso 1 1 calc R A .
C23 C 0.4044(5) 0.2874(4) 0.0714(3) 0.0629(18) Uani 1 1 d . A .
H23 H 0.3908 0.2875 0.0236 0.075 Uiso 1 1 calc R . .
C24 C 0.3563(5) 0.2403(4) 0.1124(4) 0.0637(18) Uani 1 1 d D . .
C25 C 0.3782(4) 0.2398(3) 0.1826(3) 0.0520(15) Uani 1 1 d . A .
H25 H 0.3476 0.2076 0.2104 0.062 Uiso 1 1 calc R . .
C26 C 0.4446(4) 0.2863(3) 0.2121(3) 0.0470(13) Uani 1 1 d . . .
H26 H 0.4586 0.2851 0.2598 0.056 Uiso 1 1 calc R A .
O2 O 0.2927(5) 0.1997(4) 0.0756(4) 0.105(2) Uani 1 1 d D A .
C27 C 0.2395(9) 0.1614(6) 0.1103(6) 0.109(4) Uani 1 1 d D . .
H27A H 0.1974 0.1340 0.0792 0.163 Uiso 1 1 calc R A .
H27B H 0.2053 0.1937 0.1382 0.163 Uiso 1 1 calc R . .
H27C H 0.2755 0.1276 0.1397 0.163 Uiso 1 1 calc R . .
C31 C 0.9165(4) 0.4450(3) 0.3851(3) 0.0374(11) Uani 1 1 d . A .
C32 C 0.9173(4) 0.5219(3) 0.3822(3) 0.0491(14) Uani 1 1 d . . .
H32 H 0.8642 0.5469 0.3653 0.059 Uiso 1 1 calc R A .
C33 C 0.9943(4) 0.5616(3) 0.4035(3) 0.0476(13) Uani 1 1 d . A .
H33 H 0.9921 0.6131 0.4015 0.057 Uiso 1 1 calc R . .
C34 C 1.0760(4) 0.5269(3) 0.4281(3) 0.0415(12) Uani 1 1 d D . .
C35 C 1.0779(4) 0.4501(3) 0.4288(3) 0.0474(13) Uani 1 1 d . A .
H35 H 1.1318 0.4253 0.4442 0.057 Uiso 1 1 calc R . .
C36 C 0.9993(4) 0.4100(3) 0.4064(3) 0.0495(14) Uani 1 1 d . . .
H36 H 1.0022 0.3584 0.4057 0.059 Uiso 1 1 calc R A .
O3 O 1.1475(3) 0.5717(2) 0.4503(2) 0.0477(9) Uani 1 1 d D A .
C37 C 1.2316(4) 0.5367(4) 0.4721(3) 0.0495(14) Uani 1 1 d D . .
H37A H 1.2769 0.5735 0.4864 0.074 Uiso 1 1 calc R A .
H37B H 1.2528 0.5083 0.4345 0.074 Uiso 1 1 calc R . .
H37C H 1.2225 0.5043 0.5104 0.074 Uiso 1 1 calc R . .
C41 C 0.7235(4) 0.2375(3) 0.4079(3) 0.0377(11) Uani 1 1 d . A .
C42 C 0.7070(5) 0.1693(4) 0.3765(3) 0.0491(14) Uani 1 1 d . . .
H42 H 0.7142 0.1644 0.3294 0.059 Uiso 1 1 calc R A .
C43 C 0.6800(4) 0.1083(3) 0.4132(3) 0.0468(13) Uani 1 1 d . A .
H43 H 0.6713 0.0627 0.3910 0.056 Uiso 1 1 calc R . .
C44 C 0.6660(4) 0.1149(3) 0.4826(3) 0.0444(13) Uani 1 1 d D . .
C45 C 0.6808(5) 0.1834(3) 0.5150(3) 0.0483(14) Uani 1 1 d . A .
H45 H 0.6718 0.1886 0.5618 0.058 Uiso 1 1 calc R . .
C46 C 0.7086(4) 0.2436(3) 0.4780(3) 0.0454(13) Uani 1 1 d . . .
H46 H 0.7176 0.2890 0.5002 0.055 Uiso 1 1 calc R A .
O4 O 0.6380(4) 0.0595(2) 0.5237(2) 0.0570(11) Uani 1 1 d D A .
C47 C 0.6321(6) -0.0123(4) 0.4948(3) 0.0667(19) Uani 1 1 d D . .
H47A H 0.6118 -0.0465 0.5284 0.100 Uiso 1 1 calc R A .
H47B H 0.6918 -0.0271 0.4817 0.100 Uiso 1 1 calc R . .
H47C H 0.5889 -0.0121 0.4546 0.100 Uiso 1 1 calc R . .
C51 C 0.8737(4) 0.4503(3) 0.1650(3) 0.0447(13) Uani 1 1 d . A .
C52 C 0.8590(5) 0.4547(4) 0.0928(3) 0.0566(16) Uani 1 1 d . . .
H52 H 0.8189 0.4213 0.0693 0.068 Uiso 1 1 calc R A .
C53 C 0.9028(6) 0.5077(5) 0.0559(4) 0.0685(19) Uani 1 1 d . A .
H53 H 0.8927 0.5088 0.0079 0.082 Uiso 1 1 calc R . .
C54 C 0.9603(5) 0.5583(5) 0.0883(4) 0.072(2) Uani 1 1 d D . .
C55 C 0.9774(5) 0.5538(5) 0.1598(5) 0.075(2) Uani 1 1 d . A .
H55 H 1.0184 0.5870 0.1826 0.090 Uiso 1 1 calc R . .
C56 C 0.9346(5) 0.5009(4) 0.1976(4) 0.0623(17) Uani 1 1 d . . .
H56 H 0.9467 0.4992 0.2455 0.075 Uiso 1 1 calc R A .
O5 O 0.9948(5) 0.6107(4) 0.0466(4) 0.112(2) Uani 1 1 d D A .
C57 C 1.0563(12) 0.6595(10) 0.0782(9) 0.178(8) Uani 1 1 d D . .
H57A H 1.0762 0.6937 0.0444 0.268 Uiso 1 1 calc R A .
H57B H 1.1087 0.6328 0.0989 0.268 Uiso 1 1 calc R . .
H57C H 1.0273 0.6863 0.1134 0.268 Uiso 1 1 calc R . .
C61 C 0.7395(4) 0.2143(3) 0.1992(3) 0.0405(12) Uani 1 1 d . A .
C62 C 0.6549(4) 0.1795(3) 0.1892(3) 0.0457(13) Uani 1 1 d . . .
H62 H 0.6018 0.2082 0.1821 0.055 Uiso 1 1 calc R A .
C63 C 0.6470(5) 0.1027(4) 0.1896(3) 0.0516(15) Uani 1 1 d . A .
H63 H 0.5894 0.0804 0.1826 0.062 Uiso 1 1 calc R . .
C64 C 0.7250(4) 0.0602(3) 0.2004(3) 0.0461(13) Uani 1 1 d D . .
C65 C 0.8109(4) 0.0939(3) 0.2083(3) 0.0483(14) Uani 1 1 d . A .
H65 H 0.8640 0.0650 0.2137 0.058 Uiso 1 1 calc R . .
C66 C 0.8180(4) 0.1710(3) 0.2082(3) 0.0442(13) Uani 1 1 d . . .
H66 H 0.8757 0.1933 0.2143 0.053 Uiso 1 1 calc R A .
O6 O 0.7251(3) -0.0160(2) 0.2035(3) 0.0619(12) Uani 1 1 d D A .
C67 C 0.6411(6) -0.0497(4) 0.2133(5) 0.083(2) Uani 1 1 d D . .
H67A H 0.6491 -0.1025 0.2149 0.125 Uiso 1 1 calc R A .
H67B H 0.5969 -0.0370 0.1756 0.125 Uiso 1 1 calc R . .
H67C H 0.6194 -0.0328 0.2562 0.125 Uiso 1 1 calc R . .

loop_
_atom_site_aniso_label
_atom_site_aniso_U_11
_atom_site_aniso_U_22
_atom_site_aniso_U_33
_atom_site_aniso_U_23
_atom_site_aniso_U_13
_atom_site_aniso_U_12
Mo1 0.0320(10) 0.026(2) 0.0219(13) 0.0034(12) 0.0029(9) -0.0092(12)
Mo2 0.0289(14) 0.025(2) 0.0218(10) 0.0070(11) 0.0032(8) -0.0132(10)
O7 0.0396(13) 0.0391(14) 0.0390(14) -0.0004(7) 0.0031(7) -0.0004(7)
O8 0.0260(14) 0.0262(12) 0.0260(12) -0.0016(7) 0.0019(7) -0.0009(7)
C4 0.0311(16) 0.0311(17) 0.0314(16) -0.0002(7) 0.0017(7) 0.0000(7)
C5 0.0281(17) 0.0289(16) 0.0291(16) -0.0006(7) 0.0016(8) -0.0001(7)
C6 0.049(4) 0.036(9) 0.036(15) -0.015(11) 0.009(10) -0.013(6)
C7 0.045(8) 0.039(3) 0.038(6) -0.006(2) 0.007(6) -0.015(3)
Mo3 0.0414(18) 0.022(2) 0.0296(16) 0.0050(11) 0.0064(11) -0.0041(13)
Mo4 0.0334(18) 0.0187(17) 0.0268(13) 0.0047(10) 0.0050(10) -0.0104(11)
O7B 0.0396(13) 0.0391(14) 0.0390(14) -0.0004(7) 0.0031(7) -0.0004(7)
N9 0.0260(14) 0.0262(12) 0.0260(12) -0.0016(7) 0.0019(7) -0.0009(7)
C4A 0.0311(16) 0.0311(17) 0.0314(16) -0.0002(7) 0.0017(7) 0.0000(7)
C5A 0.0281(17) 0.0289(16) 0.0291(16) -0.0006(7) 0.0016(8) -0.0001(7)
C6A 0.049(4) 0.036(9) 0.036(15) -0.015(11) 0.009(10) -0.013(6)
C7A 0.045(8) 0.039(3) 0.038(6) -0.006(2) 0.007(6) -0.015(3)
N1 0.047(2) 0.028(2) 0.039(2) -0.0061(18) 0.0041(19) -0.0002(19)
N2 0.040(2) 0.028(2) 0.031(2) -0.0039(17) 0.0015(17) -0.0014(18)
N3 0.039(2) 0.035(2) 0.036(2) -0.0025(18) 0.0018(17) 0.0005(19)
N4 0.037(2) 0.042(2) 0.035(2) -0.0027(19) 0.0023(18) -0.0007(19)
N5 0.039(2) 0.038(2) 0.036(2) -0.0032(18) 0.0034(18) 0.0014(19)
N6 0.043(2) 0.035(2) 0.032(2) -0.0020(18) 0.0005(18) 0.0030(19)
C1 0.045(3) 0.034(3) 0.023(2) -0.004(2) 0.001(2) 0.002(2)
C2 0.036(3) 0.042(3) 0.035(3) -0.007(2) -0.003(2) -0.001(2)
C3 0.046(3) 0.037(3) 0.034(3) -0.005(2) 0.004(2) 0.002(2)
C11 0.051(3) 0.031(3) 0.037(3) -0.007(2) 0.000(2) 0.002(2)
C12 0.056(3) 0.035(3) 0.049(3) -0.010(2) 0.000(3) 0.004(3)
C13 0.068(4) 0.037(3) 0.056(4) -0.009(3) -0.002(3) 0.011(3)
C14 0.083(5) 0.029(3) 0.054(4) -0.003(3) 0.005(3) 0.007(3)
C15 0.066(4) 0.045(4) 0.070(4) 0.001(3) 0.014(3) -0.009(3)
C16 0.055(3) 0.036(3) 0.068(4) -0.007(3) 0.004(3) -0.002(3)
O1 0.106(4) 0.033(2) 0.086(4) 0.003(2) 0.013(3) -0.001(3)
C17 0.101(7) 0.057(5) 0.113(7) 0.008(5) 0.000(5) -0.022(5)
C21 0.040(3) 0.024(2) 0.031(2) 0.0007(19) -0.003(2) 0.004(2)
C22 0.063(4) 0.040(3) 0.033(3) -0.003(2) -0.004(2) 0.003(3)
C23 0.071(4) 0.073(5) 0.042(3) -0.014(3) -0.012(3) -0.003(4)
C24 0.060(4) 0.062(4) 0.066(4) -0.024(3) -0.011(3) -0.007(3)
C25 0.054(3) 0.042(3) 0.060(4) -0.011(3) 0.000(3) -0.011(3)
C26 0.055(3) 0.045(3) 0.040(3) -0.003(2) -0.001(2) -0.001(3)
O2 0.079(4) 0.120(6) 0.114(5) -0.051(5) -0.009(4) -0.039(4)
C27 0.145(11) 0.075(6) 0.101(8) 0.003(5) -0.023(7) -0.001(7)
C31 0.038(3) 0.045(3) 0.028(2) -0.002(2) -0.001(2) 0.000(2)
C32 0.042(3) 0.048(3) 0.055(3) 0.003(3) -0.006(3) 0.002(3)
C33 0.046(3) 0.043(3) 0.054(3) 0.006(3) 0.002(3) -0.001(3)
C34 0.039(3) 0.050(3) 0.035(3) -0.003(2) 0.002(2) -0.004(2)
C35 0.038(3) 0.050(3) 0.053(3) -0.003(3) -0.007(2) 0.006(3)
C36 0.050(3) 0.040(3) 0.058(4) -0.006(3) -0.003(3) 0.002(3)
O3 0.042(2) 0.051(2) 0.050(2) -0.0043(18) -0.0009(17) -0.0070(18)
C37 0.042(3) 0.054(4) 0.051(3) -0.005(3) -0.003(3) -0.004(3)
C41 0.039(3) 0.043(3) 0.030(2) -0.002(2) -0.006(2) 0.003(2)
C42 0.065(4) 0.053(4) 0.030(3) -0.004(2) 0.003(2) -0.008(3)
C43 0.064(4) 0.044(3) 0.032(3) -0.005(2) -0.001(2) -0.007(3)
C44 0.053(3) 0.044(3) 0.035(3) 0.002(2) -0.001(2) -0.008(3)
C45 0.070(4) 0.050(3) 0.025(3) -0.003(2) 0.005(2) -0.004(3)
C46 0.059(3) 0.043(3) 0.034(3) -0.004(2) 0.002(2) -0.001(3)
O4 0.087(3) 0.052(2) 0.032(2) 0.0045(18) 0.0059(19) -0.016(2)
C47 0.099(6) 0.056(4) 0.046(3) 0.000(3) 0.006(3) -0.028(4)
C51 0.041(3) 0.047(3) 0.047(3) -0.006(3) 0.013(2) 0.002(3)
C52 0.065(4) 0.058(4) 0.048(3) 0.001(3) 0.012(3) -0.011(3)
C53 0.075(5) 0.073(5) 0.060(4) 0.010(4) 0.019(4) -0.008(4)
C54 0.063(4) 0.076(5) 0.083(5) 0.001(4) 0.032(4) -0.018(4)
C55 0.054(4) 0.074(5) 0.097(6) -0.015(4) 0.010(4) -0.021(4)
C56 0.058(4) 0.067(4) 0.063(4) -0.007(3) 0.008(3) -0.014(3)
O5 0.114(5) 0.095(5) 0.134(6) 0.005(4) 0.054(5) -0.043(4)
C57 0.173(16) 0.173(16) 0.191(16) 0.001(13) 0.031(13) -0.110(14)
C61 0.051(3) 0.037(3) 0.033(3) -0.008(2) 0.004(2) -0.001(2)
C62 0.051(3) 0.041(3) 0.044(3) -0.006(2) -0.001(2) 0.006(3)
C63 0.054(3) 0.048(4) 0.052(3) -0.011(3) -0.002(3) -0.010(3)
C64 0.065(4) 0.034(3) 0.040(3) -0.008(2) 0.009(3) 0.000(3)
C65 0.050(3) 0.039(3) 0.057(4) -0.008(3) 0.012(3) 0.005(3)
C66 0.048(3) 0.042(3) 0.043(3) -0.001(2) 0.010(2) 0.003(3)
O6 0.074(3) 0.036(2) 0.078(3) -0.004(2) 0.016(2) -0.007(2)
C67 0.089(6) 0.049(4) 0.112(7) 0.003(4) 0.010(5) -0.017(4)

loop_
_atom_type_symbol
_atom_type_description
_atom_type_scat_dispersion_real
_atom_type_scat_dispersion_imag
_atom_type_scat_source
C C 0.0181 0.0091 'International Tables Vol C Tables 4.2.6.8 and 6.1.1.4'
H H 0.0000 0.0000 'International Tables Vol C Tables 4.2.6.8 and 6.1.1.4'
Mo Mo -0.0483 2.7339 'International Tables Vol C Tables 4.2.6.8 and 6.1.1.4'
N N 0.0311 0.0180 'International Tables Vol C Tables 4.2.6.8 and 6.1.1.4'
O O 0.0492 0.0322 'International Tables Vol C Tables 4.2.6.8 and 6.1.1.4'

loop_
_geom_angle_atom_site_label_1
_geom_angle_atom_site_label_2
_geom_angle_atom_site_label_3
_geom_angle
_geom_angle_site_symmetry_1
_geom_angle_site_symmetry_3
Mo2 Mo1 N1 90.9(4) . .
Mo2 Mo1 N5 89.5(4) . .
N1 Mo1 N5 94.0(4) . .
Mo2 Mo1 N3 87.9(4) . .
N1 Mo1 N3 174.7(5) . .
N5 Mo1 N3 91.2(4) . .
Mo2 Mo1 O7 86.7(6) . .
N1 Mo1 O7 90.4(6) . .
N5 Mo1 O7 174.2(6) . .
N3 Mo1 O7 84.3(6) . .
Mo1 Mo2 N6 96.6(4) . .
Mo1 Mo2 O8 95.4(6) . .
N6 Mo2 O8 167.5(5) . .
Mo1 Mo2 N2 95.0(4) . .
N6 Mo2 N2 92.7(3) . .
O8 Mo2 N2 89.9(5) . .
Mo1 Mo2 N4 97.8(4) . .
N6 Mo2 N4 92.1(4) . .
O8 Mo2 N4 82.6(5) . .
N2 Mo2 N4 165.7(3) . .
C4 O7 Mo1 117.8(14) . .
C4 O8 Mo2 117.3(12) . .
O8 C4 O7 122.6(16) . .
O8 C4 C5 125.9(15) . .
O7 C4 C5 111.5(15) . .
C6 C5 C7 118(2) . .
C6 C5 C4 114(4) . .
C7 C5 C4 126(4) . .
C5 C6 C7 116(7) . 3_666
C5 C7 C6 123(8) . 3_666
O7B Mo3 Mo4 96.0(7) . .
O7B Mo3 N3 91.6(7) . .
Mo4 Mo3 N3 96.2(4) . .
O7B Mo3 N5 167.1(7) . .
Mo4 Mo3 N5 96.3(5) . .
N3 Mo3 N5 90.9(4) . .
O7B Mo3 N1 86.9(7) . .
Mo4 Mo3 N1 95.7(4) . .
N3 Mo3 N1 168.2(4) . .
N5 Mo3 N1 88.1(3) . .
N4 Mo4 Mo3 88.5(4) . .
N4 Mo4 N9 88.9(5) . .
Mo3 Mo4 N9 89.6(6) . .
N4 Mo4 N2 177.2(4) . .
Mo3 Mo4 N2 88.8(3) . .
N9 Mo4 N2 90.4(5) . .
N4 Mo4 N6 91.3(3) . .
Mo3 Mo4 N6 88.2(4) . .
N9 Mo4 N6 177.8(6) . .
N2 Mo4 N6 89.3(3) . .
C4A O7B Mo3 117.0(14) . .
C4A N9 Mo4 116.6(12) . .
O7B C4A N9 120.6(15) . .
O7B C4A C5A 129.0(15) . .
N9 C4A C5A 110.4(14) . .
C7A C5A C6A 117(2) . .
C7A C5A C4A 114(4) . .
C6A C5A C4A 125(4) . .
C7A C6A C5A 124(9) 3_666 .
C6A C7A C5A 116(8) 3_666 .
C1 N1 C11 116.3(4) . .
C1 N1 Mo1 120.0(4) . .
C11 N1 Mo1 123.6(4) . .
C1 N1 Mo3 113.7(4) . .
C11 N1 Mo3 129.7(4) . .
Mo1 N1 Mo3 6.9(4) . .
C1 N2 C21 118.1(4) . .
C1 N2 Mo2 114.2(4) . .
C21 N2 Mo2 127.3(3) . .
C1 N2 Mo4 122.0(4) . .
C21 N2 Mo4 119.9(3) . .
Mo2 N2 Mo4 8.3(2) . .
C2 N3 C31 118.4(4) . .
C2 N3 Mo3 113.7(4) . .
C31 N3 Mo3 128.0(4) . .
C2 N3 Mo1 120.5(4) . .
C31 N3 Mo1 121.1(4) . .
Mo3 N3 Mo1 7.1(4) . .
C2 N4 C41 118.7(4) . .
C2 N4 Mo4 121.3(4) . .
C41 N4 Mo4 117.7(3) . .
C2 N4 Mo2 113.6(4) . .
C41 N4 Mo2 125.9(3) . .
Mo4 N4 Mo2 8.2(2) . .
C3 N5 C51 119.7(5) . .
C3 N5 Mo1 119.8(4) . .
C51 N5 Mo1 119.0(4) . .
C3 N5 Mo3 113.2(4) . .
C51 N5 Mo3 125.9(4) . .
Mo1 N5 Mo3 7.0(4) . .
C3 N6 C61 120.8(5) . .
C3 N6 Mo2 114.3(4) . .
C61 N6 Mo2 123.5(4) . .
C3 N6 Mo4 122.2(4) . .
C61 N6 Mo4 115.5(4) . .
Mo2 N6 Mo4 8.0(3) . .
N1 C1 N2 119.8(5) . .
N4 C2 N3 119.9(5) . .
N6 C3 N5 119.9(5) . .
C16 C11 C12 118.4(5) . .
C16 C11 N1 118.9(5) . .
C12 C11 N1 122.7(5) . .
C13 C12 C11 120.8(6) . .
C12 C13 C14 120.9(6) . .
O1 C14 C15 125.2(7) . .
O1 C14 C13 116.2(6) . .
C15 C14 C13 118.7(6) . .
C14 C15 C16 120.5(6) . .
C11 C16 C15 120.6(6) . .
C14 O1 C17 116.9(7) . .
C26 C21 C22 117.9(5) . .
C26 C21 N2 120.1(4) . .
C22 C21 N2 121.8(5) . .
C23 C22 C21 120.5(6) . .
C22 C23 C24 120.8(6) . .
O2 C24 C25 128.2(8) . .
O2 C24 C23 112.9(7) . .
C25 C24 C23 118.8(6) . .
C26 C25 C24 120.7(6) . .
C25 C26 C21 121.1(6) . .
C27 O2 C24 116.2(8) . .
C32 C31 C36 117.1(5) . .
C32 C31 N3 119.6(5) . .
C36 C31 N3 123.1(5) . .
C33 C32 C31 121.5(6) . .
C32 C33 C34 121.5(6) . .
O3 C34 C35 125.2(5) . .
O3 C34 C33 116.7(5) . .
C35 C34 C33 118.0(5) . .
C34 C35 C36 120.1(5) . .
C35 C36 C31 121.6(6) . .
C34 O3 C37 116.8(5) . .
C42 C41 C46 117.5(5) . .
C42 C41 N4 120.0(5) . .
C46 C41 N4 122.5(5) . .
C43 C42 C41 121.9(5) . .
C44 C43 C42 120.0(5) . .
O4 C44 C43 125.5(5) . .
O4 C44 C45 115.5(5) . .
C43 C44 C45 119.0(5) . .
C46 C45 C44 120.3(5) . .
C45 C46 C41 121.3(5) . .
C44 O4 C47 117.0(5) . .
C56 C51 N5 121.3(6) . .
C56 C51 C52 117.3(6) . .
N5 C51 C52 121.0(5) . .
C53 C52 C51 121.1(7) . .
C54 C53 C52 121.4(7) . .
C53 C54 O5 115.8(8) . .
C53 C54 C55 118.4(7) . .
O5 C54 C55 125.8(8) . .
C56 C55 C54 121.1(7) . .
C55 C56 C51 120.8(7) . .
C57 O5 C54 116.2(10) . .
C62 C61 C66 118.5(5) . .
C62 C61 N6 119.3(5) . .
C66 C61 N6 121.8(5) . .
C61 C62 C63 121.7(6) . .
C64 C63 C62 119.4(6) . .
C63 C64 O6 124.3(6) . .
C63 C64 C65 119.9(5) . .
O6 C64 C65 115.8(5) . .
C64 C65 C66 120.2(6) . .
C61 C66 C65 120.3(6) . .
C64 O6 C67 116.4(6) . .

loop_
_geom_bond_atom_site_label_1
_geom_bond_atom_site_label_2
_geom_bond_distance
_geom_bond_site_symmetry_2
Mo1 Mo2 2.069(10) .
Mo1 N1 2.098(9) .
Mo1 N5 2.103(11) .
Mo1 N3 2.209(9) .
Mo1 O7 2.23(2) .
Mo2 N6 2.094(9) .
Mo2 O8 2.107(15) .
Mo2 N2 2.136(9) .
Mo2 N4 2.176(9) .
O7 C4 1.25(3) .
O8 C4 1.19(2) .
C4 C5 1.508(14) .
C5 C6 1.377(18) .
C5 C7 1.416(18) .
C6 C7 1.50(5) 3_666
C7 C6 1.50(5) 3_666
Mo3 O7B 2.08(2) .
Mo3 Mo4 2.113(10) .
Mo3 N3 2.115(10) .
Mo3 N5 2.207(11) .
Mo3 N1 2.210(10) .
Mo4 N4 2.113(9) .
Mo4 N9 2.163(17) .
Mo4 N2 2.167(9) .
Mo4 N6 2.186(9) .
O7B C4A 1.29(3) .
N9 C4A 1.38(2) .
C4A C5A 1.492(14) .
C5A C7A 1.394(18) .
C5A C6A 1.413(18) .
C6A C7A 1.28(6) 3_666
C7A C6A 1.28(6) 3_666
N1 C1 1.319(7) .
N1 C11 1.444(7) .
N2 C1 1.326(7) .
N2 C21 1.417(7) .
N3 C2 1.327(7) .
N3 C31 1.412(7) .
N4 C2 1.315(7) .
N4 C41 1.437(7) .
N5 C3 1.331(7) .
N5 C51 1.398(8) .
N6 C3 1.312(7) .
N6 C61 1.433(7) .
C11 C16 1.370(9) .
C11 C12 1.387(9) .
C12 C13 1.379(9) .
C13 C14 1.380(10) .
C14 O1 1.369(7) .
C14 C15 1.372(11) .
C15 C16 1.404(9) .
O1 C17 1.387(10) .
C21 C26 1.382(8) .
C21 C22 1.400(7) .
C22 C23 1.358(10) .
C23 C24 1.389(11) .
C24 O2 1.338(8) .
C24 C25 1.370(10) .
C25 C26 1.367(9) .
O2 C27 1.267(11) .
C31 C32 1.388(9) .
C31 C36 1.392(8) .
C32 C33 1.364(9) .
C33 C34 1.392(9) .
C34 O3 1.360(7) .
C34 C35 1.385(9) .
C35 C36 1.391(9) .
O3 C37 1.411(7) .
C41 C42 1.384(8) .
C41 C46 1.395(8) .
C42 C43 1.384(9) .
C43 C44 1.380(8) .
C44 O4 1.359(7) .
C44 C45 1.395(8) .
C45 C46 1.378(9) .
O4 C47 1.410(8) .
C51 C56 1.387(10) .
C51 C52 1.398(9) .
C52 C53 1.380(10) .
C53 C54 1.356(12) .
C54 O5 1.363(9) .
C54 C55 1.389(12) .
C55 C56 1.382(11) .
O5 C57 1.362(13) .
C61 C62 1.380(9) .
C61 C66 1.382(8) .
C62 C63 1.390(9) .
C63 C64 1.370(9) .
C64 O6 1.375(7) .
C64 C65 1.386(9) .
C65 C66 1.393(8) .
O6 C67 1.390(9) .

loop_
_platon_squeeze_void_nr
_platon_squeeze_void_average_x
_platon_squeeze_void_average_y
_platon_squeeze_void_average_z
_platon_squeeze_void_volume
_platon_squeeze_void_count_electrons
_platon_squeeze_void_content
1 0.103 0.181 0.653 207 49 ' '
2 0.103 0.319 0.153 207 49 ' '
3 -0.103 0.681 0.847 207 49 ' '
4 -0.103 0.819 0.347 207 49 ' '
